data_4342557
loop_
_publ_author_name
'Nordheider, Andreas'
'H\"ull, Katharina'
'Prentis, Joanna K. D.'
'Athukorala Arachchige, Kasun S.'
'Slawin, Alexandra M. Z.'
'Woollins, J. Derek'
'Chivers, Tristram'

_publ_section_title
;
 [In Process Citation].
;
_journal_issue 6
_journal_name_full 'Inorganic chemistry'
_journal_page_first 3043
_journal_page_last 3054
_journal_paper_doi 10.1021/acs.inorgchem.5b00161
_journal_volume 54
_journal_year 2015
_chemical_formula_moiety 'C18 H41 As N4 P2 Se2'
_chemical_formula_sum 'C18 H41 As N4 P2 Se2'
_chemical_formula_weight 608.34
_space_group_IT_number 19
_symmetry_cell_setting orthorhombic
_symmetry_Int_Tables_number 19
_symmetry_space_group_name_Hall 'P 2ac 2ab'
_symmetry_space_group_name_H-M 'P 21 21 21'
_atom_sites_solution_hydrogens geom
_atom_sites_solution_primary direct
_atom_sites_solution_secondary difmap
_cell_angle_alpha 90.0000
_cell_angle_beta 90.0000
_cell_angle_gamma 90.0000
_cell_formula_units_Z 4
_cell_length_a 10.532(3)
_cell_length_b 12.899(4)
_cell_length_c 19.465(4)
_cell_measurement_reflns_used 7681
_cell_measurement_temperature 93
_cell_measurement_theta_max 25.35
_cell_measurement_theta_min 1.89
_cell_volume 2644.4(12)
_computing_cell_refinement 'CrystalClear-SM Expert 2.0 rc13'
_computing_data_collection 'CrystalClear-SM Expert 2.0 rc13 (Rigaku, 2009)'
_computing_data_reduction 'CrystalClear-SM Expert 2.0 rc13'
_computing_molecular_graphics 'CrystalStructure 4.0'
_computing_publication_material 'CrystalStructure 4.0 (Rigaku, 2010)'
_computing_structure_refinement 'SHELXL97 (Sheldrick, 2008)'
_computing_structure_solution SIR97
_diffrn_ambient_temperature 93
_diffrn_detector_area_resol_mean 14.629
_diffrn_measured_fraction_theta_full 0.994
_diffrn_measured_fraction_theta_max 0.994
_diffrn_measurement_device_type 'Rigaku Mercury70'
_diffrn_measurement_method \w
_diffrn_radiation_type 'Mo K\a'
_diffrn_radiation_wavelength 0.71075
_diffrn_reflns_av_R_equivalents 0.0692
_diffrn_reflns_limit_h_max 12
_diffrn_reflns_limit_h_min -10
_diffrn_reflns_limit_k_max 15
_diffrn_reflns_limit_k_min -14
_diffrn_reflns_limit_l_max 23
_diffrn_reflns_limit_l_min -19
_diffrn_reflns_number 16707
_diffrn_reflns_theta_full 25.00
_diffrn_reflns_theta_max 25.00
_diffrn_standards_number 0
_exptl_absorpt_coefficient_mu 4.172
_exptl_absorpt_correction_T_max 0.846
_exptl_absorpt_correction_T_min 0.557
_exptl_absorpt_correction_type multi-scan
_exptl_absorpt_process_details 'REQAB (Rigaku, 1998)'
_exptl_crystal_colour yellow
_exptl_crystal_density_diffrn 1.528
_exptl_crystal_density_method 'not measured'
_exptl_crystal_description prism
_exptl_crystal_F_000 1232.00
_exptl_crystal_size_max 0.09
_exptl_crystal_size_mid 0.06
_exptl_crystal_size_min 0.04
_refine_diff_density_max 0.900
_refine_diff_density_min -1.240
_refine_ls_abs_structure_details 'Flack, H. D. (1983), Acta Cryst. A39, 876-881.  2008 Friedel Pairs'
_refine_ls_abs_structure_Flack 0.46(3)
_refine_ls_extinction_coef su
_refine_ls_extinction_method none
_refine_ls_goodness_of_fit_ref 1.099
_refine_ls_hydrogen_treatment constr
_refine_ls_number_parameters 253
_refine_ls_number_reflns 4643
_refine_ls_number_restraints 0
_refine_ls_R_factor_gt 0.0602
_refine_ls_shift/su_max 0.006
_refine_ls_structure_factor_coef Fsqd
_refine_ls_weighting_details 'w = 1/[\s^2^(Fo^2^)+(0.0900P)^2^+0.0000P] where P=(Fo^2^+2Fc^2^)/3'
_refine_ls_weighting_scheme calc
_refine_ls_wR_factor_ref 0.1875
_reflns_number_gt 3397
_reflns_number_total 4643
_reflns_threshold_expression F^2^>2.0\s(F^2^)
_cod_data_source_file combined.cif
_cod_data_source_block 18Se
_cod_depositor_comments 'Adding full bibliography for 4342550--4342557.cif.'
_cod_original_cell_volume 2644.3(11)
_cod_database_code 4342557

loop_
_symmetry_equiv_pos_site_id
_symmetry_equiv_pos_as_xyz
1 +X,+Y,+Z
2 1/2+X,1/2-Y,-Z
3 -X,1/2+Y,1/2-Z
4 1/2-X,-Y,1/2+Z

loop_
_atom_site_label
_atom_site_type_symbol
_atom_site_fract_x
_atom_site_fract_y
_atom_site_fract_z
_atom_site_U_iso_or_equiv
_atom_site_adp_type
_atom_site_occupancy
_atom_site_symmetry_multiplicity
_atom_site_calc_flag
_atom_site_refinement_flags
Se1 Se 0.77569(13) -0.15215(7) 0.23996(5) 0.0647(4) Uani 1.0 4 d .
Se2 Se 0.76571(13) 0.14453(7) 0.22032(4) 0.0642(4) Uani 1.0 4 d .
As1 As 0.85905(17) -0.00832(16) 0.18400(8) 0.0416(5) Uani 0.5000 4 d .
As2 As 0.70090(19) -0.01188(16) 0.17856(8) 0.0476(5) Uani 0.5000 4 d .
P1 P 0.7574(2) -0.08471(15) 0.34709(9) 0.0308(5) Uani 1.0 4 d .
P2 P 0.7471(2) 0.10811(14) 0.33397(9) 0.0297(5) Uani 1.0 4 d .
N1 N 0.7548(7) -0.1592(5) 0.4071(4) 0.0386(16) Uani 1.0 4 d .
N2 N 0.7306(7) 0.1985(5) 0.3825(3) 0.0360(16) Uani 1.0 4 d .
N3 N 0.6447(6) 0.0081(6) 0.3392(4) 0.0307(14) Uani 1.0 4 d .
N4 N 0.8548(6) 0.0167(5) 0.3494(4) 0.0354(17) Uani 1.0 4 d .
C1 C 0.7607(10) -0.2695(6) 0.4222(5) 0.047(3) Uani 1.0 4 d .
C2 C 0.6462(14) -0.3260(9) 0.3945(8) 0.101(6) Uani 1.0 4 d .
C3 C 0.7650(14) -0.2775(9) 0.5017(6) 0.081(4) Uani 1.0 4 d .
C4 C 0.8826(14) -0.3172(10) 0.3979(8) 0.096(5) Uani 1.0 4 d .
C5 C 0.7254(10) 0.3112(6) 0.3848(4) 0.041(2) Uani 1.0 4 d .
C6 C 0.7884(11) 0.3454(8) 0.4503(5) 0.060(3) Uani 1.0 4 d .
C7 C 0.5832(10) 0.3438(8) 0.3875(5) 0.057(3) Uani 1.0 4 d .
C8 C 0.7862(10) 0.3636(7) 0.3238(5) 0.052(3) Uani 1.0 4 d .
C9 C 0.5049(7) 0.0039(8) 0.3433(4) 0.041(2) Uani 1.0 4 d .
C10 C 0.4495(11) 0.0744(9) 0.2902(6) 0.077(4) Uani 1.0 4 d .
C11 C 0.4664(10) 0.0349(10) 0.4162(5) 0.070(4) Uani 1.0 4 d .
C12 C 0.4612(9) -0.1068(8) 0.3301(7) 0.065(3) Uani 1.0 4 d .
C13 C 0.9945(8) 0.0247(7) 0.3689(5) 0.041(3) Uani 1.0 4 d .
C14 C 1.0454(11) 0.1236(10) 0.3465(9) 0.110(6) Uani 1.0 4 d .
C15 C 1.0658(11) -0.0670(9) 0.3415(7) 0.080(4) Uani 1.0 4 d .
C16 C 0.9981(11) 0.0196(10) 0.4490(5) 0.077(4) Uani 1.0 4 d .
C17 C 0.7916(14) -0.0200(9) 0.0940(5) 0.078(4) Uani 1.0 4 d .
C18 C 0.7946(13) -0.1212(9) 0.0602(5) 0.077(4) Uani 1.0 4 d .
H2A H 0.6425 -0.3177 0.3445 0.1208 Uiso 1.0 4 calc R
H2B H 0.5690 -0.2972 0.4152 0.1208 Uiso 1.0 4 calc R
H2C H 0.6526 -0.3998 0.4059 0.1208 Uiso 1.0 4 calc R
H3A H 0.6883 -0.2460 0.5212 0.0966 Uiso 1.0 4 calc R
H3B H 0.8400 -0.2409 0.5190 0.0966 Uiso 1.0 4 calc R
H3C H 0.7693 -0.3506 0.5153 0.0966 Uiso 1.0 4 calc R
H4A H 0.9543 -0.2836 0.4211 0.1150 Uiso 1.0 4 calc R
H4B H 0.8906 -0.3079 0.3482 0.1150 Uiso 1.0 4 calc R
H4C H 0.8826 -0.3915 0.4088 0.1150 Uiso 1.0 4 calc R
H6A H 0.7384 0.3215 0.4896 0.0719 Uiso 1.0 4 calc R
H6B H 0.7938 0.4213 0.4511 0.0719 Uiso 1.0 4 calc R
H6C H 0.8740 0.3159 0.4527 0.0719 Uiso 1.0 4 calc R
H7A H 0.5448 0.3179 0.4300 0.0681 Uiso 1.0 4 calc R
H7B H 0.5383 0.3143 0.3479 0.0681 Uiso 1.0 4 calc R
H7C H 0.5769 0.4195 0.3862 0.0681 Uiso 1.0 4 calc R
H8A H 0.7432 0.3416 0.2816 0.0625 Uiso 1.0 4 calc R
H8B H 0.8761 0.3443 0.3215 0.0625 Uiso 1.0 4 calc R
H8C H 0.7788 0.4390 0.3288 0.0625 Uiso 1.0 4 calc R
H10A H 0.4769 0.0519 0.2444 0.0928 Uiso 1.0 4 calc R
H10B H 0.4787 0.1455 0.2984 0.0928 Uiso 1.0 4 calc R
H10C H 0.3567 0.0721 0.2929 0.0928 Uiso 1.0 4 calc R
H11A H 0.4977 0.1048 0.4261 0.0837 Uiso 1.0 4 calc R
H11B H 0.5031 -0.0142 0.4491 0.0837 Uiso 1.0 4 calc R
H11C H 0.3736 0.0338 0.4202 0.0837 Uiso 1.0 4 calc R
H12A H 0.4987 -0.1530 0.3645 0.0780 Uiso 1.0 4 calc R
H12B H 0.4884 -0.1285 0.2841 0.0780 Uiso 1.0 4 calc R
H12C H 0.3685 -0.1102 0.3331 0.0780 Uiso 1.0 4 calc R
H14A H 1.0409 0.1280 0.2963 0.1317 Uiso 1.0 4 calc R
H14B H 1.1341 0.1296 0.3612 0.1317 Uiso 1.0 4 calc R
H14C H 0.9956 0.1799 0.3668 0.1317 Uiso 1.0 4 calc R
H15A H 1.1545 -0.0633 0.3565 0.0965 Uiso 1.0 4 calc R
H15B H 1.0623 -0.0666 0.2912 0.0965 Uiso 1.0 4 calc R
H15C H 1.0271 -0.1309 0.3589 0.0965 Uiso 1.0 4 calc R
H16A H 1.0799 0.0459 0.4654 0.0930 Uiso 1.0 4 calc R
H16B H 0.9873 -0.0524 0.4639 0.0930 Uiso 1.0 4 calc R
H16C H 0.9293 0.0622 0.4678 0.0930 Uiso 1.0 4 calc R
H18A H 0.7441 -0.1708 0.0869 0.0927 Uiso 1.0 4 calc R
H18B H 0.8825 -0.1457 0.0574 0.0927 Uiso 1.0 4 calc R
H18C H 0.7592 -0.1151 0.0139 0.0927 Uiso 1.0 4 calc R
H17A H 0.7020 0.0031 0.0956 0.0940 Uiso 0.5000 4 calc R
H17B H 0.8379 0.0295 0.0643 0.0940 Uiso 0.5000 4 calc R
H17C H 0.7538 0.0305 0.0616 0.0940 Uiso 0.5000 4 calc R
H17D H 0.8802 0.0020 0.1025 0.0940 Uiso 0.5000 4 calc R

loop_
_atom_site_aniso_label
_atom_site_aniso_U_11
_atom_site_aniso_U_22
_atom_site_aniso_U_33
_atom_site_aniso_U_12
_atom_site_aniso_U_13
_atom_site_aniso_U_23
Se1 0.1155(10) 0.0366(6) 0.0420(5) 0.0040(7) 0.0184(6) -0.0125(4)
Se2 0.1257(11) 0.0393(6) 0.0274(5) 0.0059(7) 0.0098(6) 0.0034(4)
As1 0.0458(10) 0.0500(12) 0.0292(9) -0.0015(10) 0.0072(7) -0.0076(9)
As2 0.0612(12) 0.0488(12) 0.0329(9) -0.0047(11) -0.0000(8) -0.0092(9)
P1 0.0310(12) 0.0304(11) 0.0310(9) 0.0014(10) 0.0029(9) -0.0014(8)
P2 0.0383(13) 0.0263(10) 0.0244(9) 0.0007(10) 0.0008(9) 0.0006(7)
N1 0.041(5) 0.030(4) 0.045(4) -0.008(4) -0.005(4) 0.004(3)
N2 0.049(5) 0.028(4) 0.031(3) -0.002(4) 0.007(3) -0.005(3)
N3 0.023(3) 0.029(4) 0.040(4) 0.002(4) -0.006(3) 0.004(4)
N4 0.031(4) 0.026(4) 0.049(5) -0.011(4) 0.001(3) 0.002(4)
C1 0.053(6) 0.024(4) 0.063(6) -0.000(5) 0.008(5) 0.010(4)
C2 0.108(11) 0.034(7) 0.161(14) -0.035(7) -0.041(11) 0.008(8)
C3 0.112(11) 0.055(7) 0.075(7) 0.014(8) 0.006(8) 0.022(6)
C4 0.113(12) 0.048(8) 0.127(12) 0.022(8) 0.044(10) 0.020(8)
C5 0.057(6) 0.027(5) 0.039(4) -0.001(5) 0.003(5) -0.002(4)
C6 0.082(8) 0.042(6) 0.056(6) -0.005(6) -0.001(6) -0.002(5)
C7 0.068(7) 0.040(6) 0.062(6) -0.001(6) 0.011(5) -0.002(5)
C8 0.068(7) 0.036(5) 0.053(5) -0.012(5) 0.005(5) 0.002(4)
C9 0.030(4) 0.051(6) 0.041(5) 0.004(5) -0.003(4) 0.001(5)
C10 0.051(7) 0.093(9) 0.089(9) 0.006(7) -0.006(6) 0.046(8)
C11 0.052(6) 0.101(9) 0.057(6) -0.026(7) 0.026(5) -0.031(6)
C12 0.037(6) 0.055(7) 0.103(9) -0.006(5) -0.006(6) -0.031(7)
C13 0.022(4) 0.034(6) 0.068(6) -0.000(4) 0.001(4) 0.004(5)
C14 0.035(7) 0.087(9) 0.207(16) -0.031(7) -0.034(9) 0.075(11)
C15 0.040(7) 0.096(10) 0.106(10) 0.018(6) -0.000(6) -0.037(8)
C16 0.072(8) 0.106(11) 0.054(6) -0.020(8) -0.012(6) -0.019(7)
C17 0.127(11) 0.067(8) 0.041(5) 0.002(8) 0.017(7) -0.014(5)
C18 0.106(10) 0.078(8) 0.048(6) 0.025(8) -0.000(6) -0.009(6)

loop_
_atom_type_symbol
_atom_type_description
_atom_type_scat_dispersion_real
_atom_type_scat_dispersion_imag
_atom_type_scat_source
C C 0.0033 0.0016
;
International Tables for Crystallography
(1992, Vol. C, Tables 4.2.6.8 and 6.1.1.4)
;
H H 0.0000 0.0000
;
International Tables for Crystallography
(1992, Vol. C, Table 6.1.1.4)
;
As As 0.0499 2.0058
;
International Tables for Crystallography
(1992, Vol. C, Tables 4.2.6.8 and 6.1.1.4)
;
N N 0.0061 0.0033
;
International Tables for Crystallography
(1992, Vol. C, Tables 4.2.6.8 and 6.1.1.4)
;
P P 0.1023 0.0942
;
International Tables for Crystallography
(1992, Vol. C, Tables 4.2.6.8 and 6.1.1.4)
;
Se Se -0.0929 2.2259
;
International Tables for Crystallography
(1992, Vol. C, Tables 4.2.6.8 and 6.1.1.4)
;

loop_
_geom_angle_atom_site_label_1
_geom_angle_atom_site_label_2
_geom_angle_atom_site_label_3
_geom_angle
_geom_angle_publ_flag
As1 Se1 P1 99.03(8) yes
As2 Se1 P1 98.42(8) yes
As1 Se2 P2 99.10(8) yes
As2 Se2 P2 97.96(8) yes
Se1 As1 Se2 112.12(8) yes
Se1 As1 C17 103.2(4) yes
Se2 As1 C17 101.0(4) yes
Se1 As2 Se2 114.02(9) yes
Se1 As2 C17 103.5(4) yes
Se2 As2 C17 101.9(4) yes
Se1 P1 P2 106.92(9) yes
Se1 P1 N1 117.9(3) yes
Se1 P1 N3 104.3(3) yes
Se1 P1 N4 105.9(3) yes
P2 P1 N1 135.2(3) yes
P2 P1 N3 42.1(3) yes
P2 P1 N4 41.2(3) yes
N1 P1 N3 120.4(4) yes
N1 P1 N4 119.3(4) yes
N3 P1 N4 83.0(4) yes
Se2 P2 P1 107.54(9) yes
Se2 P2 N2 117.3(3) yes
Se2 P2 N3 105.9(3) yes
Se2 P2 N4 105.3(3) yes
P1 P2 N2 135.1(3) yes
P1 P2 N3 42.3(3) yes
P1 P2 N4 41.2(3) yes
N2 P2 N3 118.7(4) yes
N2 P2 N4 120.8(4) yes
N3 P2 N4 83.3(4) yes
P1 N1 C1 140.9(6) yes
P2 N2 C5 142.6(6) yes
P1 N3 P2 95.7(3) yes
P1 N3 C9 132.0(6) yes
P2 N3 C9 132.1(6) yes
P1 N4 P2 97.5(4) yes
P1 N4 C13 131.0(6) yes
P2 N4 C13 131.0(6) yes
N1 C1 C2 111.5(8) yes
N1 C1 C3 105.5(7) yes
N1 C1 C4 112.0(9) yes
C2 C1 C3 110.3(10) yes
C2 C1 C4 112.0(9) yes
C3 C1 C4 105.2(10) yes
N2 C5 C6 107.6(7) yes
N2 C5 C7 107.9(8) yes
N2 C5 C8 114.1(7) yes
C6 C5 C7 108.5(8) yes
C6 C5 C8 110.4(8) yes
C7 C5 C8 108.3(7) yes
N3 C9 C10 109.3(8) yes
N3 C9 C11 107.7(7) yes
N3 C9 C12 109.1(7) yes
C10 C9 C11 112.3(9) yes
C10 C9 C12 109.7(8) yes
C11 C9 C12 108.8(9) yes
N4 C13 C14 109.9(8) yes
N4 C13 C15 110.0(8) yes
N4 C13 C16 105.6(7) yes
C14 C13 C15 113.7(9) yes
C14 C13 C16 109.2(10) yes
C15 C13 C16 108.1(9) yes
As1 C17 C18 118.6(8) yes
As2 C17 C18 116.6(8) yes

loop_
_geom_bond_atom_site_label_1
_geom_bond_atom_site_label_2
_geom_bond_distance
_geom_bond_publ_flag
Se1 As1 2.324(3) yes
Se1 As2 2.307(3) yes
Se1 P1 2.268(2) yes
Se2 As1 2.314(3) yes
Se2 As2 2.280(3) yes
Se2 P2 2.270(2) yes
As1 C17 1.897(11) yes
As2 C17 1.907(11) yes
P1 P2 2.503(3) yes
P1 N1 1.513(7) yes
P1 N3 1.692(7) yes
P1 N4 1.664(7) yes
P2 N2 1.510(7) yes
P2 N3 1.685(7) yes
P2 N4 1.664(7) yes
N1 C1 1.454(10) yes
N2 C5 1.455(10) yes
N3 C9 1.476(10) yes
N4 C13 1.523(10) yes
C1 C2 1.508(17) yes
C1 C3 1.553(15) yes
C1 C4 1.500(17) yes
C5 C6 1.503(13) yes
C5 C7 1.557(15) yes
C5 C8 1.508(12) yes
C9 C10 1.495(15) yes
C9 C11 1.530(13) yes
C9 C12 1.521(14) yes
C13 C14 1.451(16) yes
C13 C15 1.498(15) yes
C13 C16 1.560(14) yes
C17 C18 1.461(16) yes
